data_7232463
loop_
_publ_author_name
'Larpent, Patrick'
'Jouaiti, Abdelaziz'
'Kyritsakas, Nathalie'
'Hosseini, Mir Wais'

_publ_section_title
;
 Molecular tectonics: homochiral 1D and 2D cadmium based coordination
 networks
;
_journal_issue 15
_journal_name_full CrystEngComm
_journal_page_first 2534
_journal_paper_doi 10.1039/C9CE00113A
_journal_volume 21
_journal_year 2019
_chemical_absolute_configuration ad
_chemical_formula_moiety 'C26 H36 Cd N4 O12 S2'
_chemical_formula_sum 'C26 H36 Cd N4 O12 S2'
_chemical_formula_weight 773.11
_space_group_IT_number 5
_space_group_name_Hall 'C 2y'
_space_group_name_H-M_alt 'C 1 2 1'
_symmetry_cell_setting monoclinic
_symmetry_space_group_name_Hall 'C 2y'
_symmetry_space_group_name_H-M 'C 1 2 1'
_atom_sites_solution_hydrogens geom
_atom_sites_solution_primary direct
_atom_sites_solution_secondary difmap
_audit_creation_method SHELXL-97
_audit_update_record
;
2018-11-09 deposited with the CCDC.    2019-03-04 downloaded from the CCDC.
;
_cell_angle_alpha 90.00
_cell_angle_beta 97.9270(10)
_cell_angle_gamma 90.00
_cell_formula_units_Z 4
_cell_length_a 23.8880(6)
_cell_length_b 14.0385(3)
_cell_length_c 9.7174(3)
_cell_measurement_reflns_used 6811
_cell_measurement_temperature 173(2)
_cell_measurement_theta_max 30.06
_cell_measurement_theta_min 2.80
_cell_volume 3227.61(15)
_computing_cell_refinement 'Bruker SMART'
_computing_data_collection 'Bruker SMART'
_computing_data_reduction 'Bruker SAINT'
_computing_molecular_graphics 'Bruker SHELXTL'
_computing_publication_material 'Bruker SHELXTL'
_computing_structure_refinement 'SHELXL-97 (Sheldrick, 2008)'
_computing_structure_solution 'SHELXS-97 (Sheldrick, 2008)'
_diffrn_ambient_temperature 173(2)
_diffrn_measured_fraction_theta_full 0.995
_diffrn_measured_fraction_theta_max 0.995
_diffrn_measurement_device_type 'CCD area detector'
_diffrn_measurement_method 'phi and omega scans'
_diffrn_radiation_monochromator graphite
_diffrn_radiation_source 'fine-focus sealed tube'
_diffrn_radiation_type MoK\a
_diffrn_radiation_wavelength 0.71073
_diffrn_reflns_av_R_equivalents 0.0242
_diffrn_reflns_av_sigmaI/netI 0.0334
_diffrn_reflns_limit_h_max 33
_diffrn_reflns_limit_h_min -33
_diffrn_reflns_limit_k_max 16
_diffrn_reflns_limit_k_min -11
_diffrn_reflns_limit_l_max 13
_diffrn_reflns_limit_l_min -13
_diffrn_reflns_number 16659
_diffrn_reflns_theta_full 29.27
_diffrn_reflns_theta_max 29.17
_diffrn_reflns_theta_min 1.69
_exptl_absorpt_coefficient_mu 0.872
_exptl_absorpt_correction_T_max 0.9577
_exptl_absorpt_correction_T_min 0.9335
_exptl_absorpt_correction_type multi-scan
_exptl_absorpt_process_details sadabs
_exptl_crystal_colour colorless
_exptl_crystal_density_diffrn 1.591
_exptl_crystal_density_meas ?
_exptl_crystal_density_method 'not measured'
_exptl_crystal_description prism
_exptl_crystal_F_000 1584
_exptl_crystal_size_max 0.08
_exptl_crystal_size_mid 0.06
_exptl_crystal_size_min 0.05
_refine_diff_density_max 1.217
_refine_diff_density_min -0.958
_refine_diff_density_rms 0.126
_refine_ls_abs_structure_details 'Flack H D (1983), Acta Cryst. A39, 876-881'
_refine_ls_abs_structure_Flack 0.05(7)
_refine_ls_extinction_method none
_refine_ls_goodness_of_fit_ref 1.069
_refine_ls_hydrogen_treatment constr
_refine_ls_matrix_type full
_refine_ls_number_parameters 378
_refine_ls_number_reflns 7248
_refine_ls_number_restraints 17
_refine_ls_restrained_S_all 1.078
_refine_ls_R_factor_all 0.0675
_refine_ls_R_factor_gt 0.0567
_refine_ls_shift/su_max 0.050
_refine_ls_shift/su_mean 0.076
_refine_ls_structure_factor_coef Fsqd
_refine_ls_weighting_details 'calc w=1/[\s^2^(Fo^2^)+(0.0812P)^2^+17.1103P] where P=(Fo^2^+2Fc^2^)/3'
_refine_ls_weighting_scheme calc
_refine_ls_wR_factor_gt 0.1532
_refine_ls_wR_factor_ref 0.1634
_reflns_number_gt 6072
_reflns_number_total 7248
_reflns_threshold_expression >2sigma(I)
_cod_data_source_file c9ce00113a1.cif
_cod_data_source_block e2672b
_cod_depositor_comments
;
The following automatic conversions were performed:

'_symmetry_cell_setting' value 'Monoclinic' changed to 'monoclinic'
according to
/home/data/users/saulius/crontab/automatic-downloads/rss-feeds/RSC/lib/dictionaries/cif_core.dic
dictionary named 'cif_core.dic' version 2.4.2 from 2011-04-26.

'_exptl_crystal_density_meas' value 'none' was changed to '?' - the
value is perceived as not measured.

Automatic conversion script
Id: cif_fix_values 4973 2017-02-22 13:04:09Z antanas 

 Adding full bibliography for 7232459--7232464.cif.
;
_cod_original_sg_symbol_H-M C2
_cod_database_code 7232463

loop_
_symmetry_equiv_pos_as_xyz
'x, y, z'
'-x, y, -z'
'x+1/2, y+1/2, z'
'-x+1/2, y+1/2, -z'

loop_
_atom_site_label
_atom_site_type_symbol
_atom_site_fract_x
_atom_site_fract_y
_atom_site_fract_z
_atom_site_U_iso_or_equiv
_atom_site_adp_type
_atom_site_occupancy
_atom_site_symmetry_multiplicity
_atom_site_calc_flag
_atom_site_refinement_flags
Cd1 Cd 0.74993(2) 0.82843(14) -0.24948(6) 0.03196(12) Uani 1 1 d .
N1 N 0.8251(3) 0.8849(5) -0.1045(7) 0.0306(16) Uani 1 1 d .
C1 C 0.8497(4) 0.9690(9) -0.1410(10) 0.044(3) Uani 1 1 d .
H1 H 0.8357 0.9970 -0.2279 0.053 Uiso 1 1 calc R
C2 C 0.8932(3) 1.0141(7) -0.0588(7) 0.036(2) Uani 1 1 d .
H2 H 0.9092 1.0712 -0.0887 0.043 Uiso 1 1 calc R
C3 C 0.9128(3) 0.9744(7) 0.0670(8) 0.031(2) Uani 1 1 d .
C4 C 0.8872(3) 0.8970(8) 0.1116(7) 0.044(3) Uani 1 1 d .
H4 H 0.8982 0.8720 0.2021 0.052 Uiso 1 1 calc R
C5 C 0.8434(3) 0.8541(6) 0.0197(7) 0.030(2) Uani 1 1 d .
H5 H 0.8261 0.7987 0.0510 0.036 Uiso 1 1 calc R
C6 C 0.95989(17) 1.0278(4) 0.1649(5) 0.035(2) Uani 1 1 d G
C7 C 0.96183(17) 1.1265(4) 0.1554(4) 0.035(2) Uani 1 1 d G
H7 H 0.9352 1.1592 0.0905 0.042 Uiso 1 1 calc R
C8 C 1.00279(18) 1.1774(4) 0.2407(4) 0.034(2) Uani 1 1 d G
C9 C 1.04180(16) 1.1296(4) 0.3356(4) 0.034(2) Uani 1 1 d G
C10 C 1.03985(17) 1.0309(4) 0.3452(4) 0.037(2) Uani 1 1 d G
H10 H 1.0665 0.9983 0.4101 0.045 Uiso 1 1 calc R
C11 C 0.99890(18) 0.9800(4) 0.2598(5) 0.038(2) Uani 1 1 d G
O1 O 1.0041(2) 1.2762(6) 0.2376(8) 0.057(2) Uani 1 1 d D
C12 C 0.9560(4) 1.3215(9) 0.1525(9) 0.062(3) Uani 1 1 d D
H12A H 0.9197 1.2978 0.1771 0.075 Uiso 1 1 calc R
H12B H 0.9571 1.3105 0.0523 0.075 Uiso 1 1 calc R
C13 C 0.9626(8) 1.4257(13) 0.2006(15) 0.062(3) Uani 1 1 d D
H13 H 0.9978 1.4552 0.1749 0.075 Uiso 1 1 calc R
C14 C 0.9138(6) 1.4558(11) 0.1098(16) 0.062(3) Uani 1 1 d D
H14A H 0.9092 1.5244 0.1231 0.075 Uiso 1 1 calc R
H14B H 0.8818 1.4218 0.1399 0.075 Uiso 1 1 calc R
H14C H 0.9152 1.4427 0.0112 0.075 Uiso 1 1 calc R
O2 O 0.9584(5) 1.4407(9) 0.3378(13) 0.062(3) Uani 1 1 d D
H2A H 0.9908 1.4399 0.3840 0.075 Uiso 1 1 calc R
O3 O 0.9980(3) 0.8835(5) 0.2632(8) 0.057(2) Uani 1 1 d .
C15 C 1.0416(4) 0.8334(8) 0.306(3) 0.057(2) Uani 1 1 d D
H15A H 1.0486 0.8411 0.4086 0.074 Uiso 1 1 calc R
H15B H 1.0739 0.8635 0.2694 0.074 Uiso 1 1 calc R
C16 C 1.0447(4) 0.7343(9) 0.279(2) 0.057(2) Uani 1 1 d DU
H16 H 1.0550 0.7269 0.1834 0.074 Uiso 1 1 calc R
O4 O 0.9905(5) 0.6849(8) 0.282(3) 0.057(2) Uani 1 1 d D
H4A H 0.9964 0.6265 0.2957 0.074 Uiso 1 1 calc R
C17 C 1.0898(6) 0.6839(9) 0.379(2) 0.057(2) Uani 1 1 d DU
H17A H 1.0970 0.7201 0.4659 0.074 Uiso 1 1 calc R
H17B H 1.1247 0.6793 0.3371 0.074 Uiso 1 1 calc R
H17C H 1.0767 0.6197 0.3986 0.074 Uiso 1 1 calc R
C18 C 1.0865(3) 1.1788(7) 0.4267(7) 0.0291(19) Uani 1 1 d .
C19 C 1.1140(3) 1.2636(6) 0.3927(9) 0.036(2) Uani 1 1 d .
H19 H 1.1015 1.2949 0.3073 0.043 Uiso 1 1 calc R
C20 C 1.1576(3) 1.3005(8) 0.4790(9) 0.049(3) Uani 1 1 d .
H20 H 1.1760 1.3559 0.4514 0.059 Uiso 1 1 calc R
N2 N 1.1761(3) 1.2602(6) 0.6058(7) 0.0307(16) Uani 1 1 d .
C21 C 1.1501(3) 1.1894(7) 0.6454(8) 0.035(2) Uani 1 1 d .
H21 H 1.1615 1.1656 0.7365 0.042 Uiso 1 1 calc R
C22 C 1.1057(3) 1.1441(8) 0.5634(9) 0.044(2) Uani 1 1 d .
H22 H 1.0882 1.0901 0.5981 0.053 Uiso 1 1 calc R
O5 O 0.6845(3) 0.8366(11) -0.0840(6) 0.060(2) Uani 1 1 d .
O6 O 0.7321(5) 0.7413(11) 0.0700(16) 0.197(9) Uani 1 1 d .
O7 O 0.6520(4) 0.7547(12) 0.0745(14) 0.164(7) Uani 1 1 d .
N3 N 0.6900(3) 0.7732(7) 0.0166(10) 0.057(3) Uani 1 1 d .
O8 O 0.8148(2) 0.8279(12) -0.4204(7) 0.0623(19) Uani 1 1 d .
O9 O 0.7692(3) 0.9288(6) -0.5253(13) 0.118(4) Uani 1 1 d .
O10 O 0.8501(4) 0.8911(8) -0.5801(9) 0.088(3) Uani 1 1 d .
N4 N 0.8125(3) 0.8805(6) -0.5131(7) 0.0400(19) Uani 1 1 d .
O11 O 0.7171(3) 0.9815(3) -0.2604(6) 0.0575(16) Uani 1 1 d .
S1 S 0.69335(12) 1.0532(2) -0.3709(3) 0.0557(8) Uani 1 1 d .
C23 C 0.7464(5) 1.1318(10) -0.3983(14) 0.074(4) Uani 1 1 d .
H23A H 0.7722 1.1008 -0.4545 0.110 Uiso 1 1 calc R
H23B H 0.7673 1.1509 -0.3087 0.110 Uiso 1 1 calc R
H23C H 0.7297 1.1882 -0.4473 0.110 Uiso 1 1 calc R
C24 C 0.6547(5) 1.1366(9) -0.2846(15) 0.084(4) Uani 1 1 d .
H24A H 0.6776 1.1570 -0.1981 0.126 Uiso 1 1 calc R
H24B H 0.6198 1.1069 -0.2632 0.126 Uiso 1 1 calc R
H24C H 0.6453 1.1921 -0.3447 0.126 Uiso 1 1 calc R
O12 O 0.7798(4) 0.6486(12) -0.2392(6) 0.0514(7) Uani 1 1 d .
S2 S 0.80738(11) 0.60201(19) -0.1301(2) 0.0514(7) Uani 1 1 d .
C25 C 0.7481(4) 0.5259(8) -0.1041(12) 0.058(3) Uani 1 1 d .
H25A H 0.7161 0.5655 -0.0858 0.087 Uiso 1 1 calc R
H25B H 0.7592 0.4836 -0.0248 0.087 Uiso 1 1 calc R
H25C H 0.7370 0.4877 -0.1878 0.087 Uiso 1 1 calc R
C26 C 0.8433(5) 0.5209(12) -0.2207(11) 0.079(4) Uani 1 1 d .
H26A H 0.8760 0.5522 -0.2519 0.118 Uiso 1 1 calc R
H26B H 0.8180 0.4973 -0.3015 0.118 Uiso 1 1 calc R
H26C H 0.8563 0.4673 -0.1598 0.118 Uiso 1 1 calc R

loop_
_atom_site_aniso_label
_atom_site_aniso_U_11
_atom_site_aniso_U_22
_atom_site_aniso_U_33
_atom_site_aniso_U_23
_atom_site_aniso_U_13
_atom_site_aniso_U_12
Cd1 0.02148(15) 0.0399(3) 0.03172(17) -0.00908(14) -0.00608(11) -0.01030(12)
N1 0.028(3) 0.028(4) 0.037(3) -0.018(3) 0.005(3) -0.013(3)
C1 0.033(4) 0.066(8) 0.035(4) -0.002(5) 0.006(4) -0.019(5)
C2 0.030(3) 0.061(6) 0.016(3) -0.014(3) 0.002(2) -0.031(4)
C3 0.020(3) 0.042(5) 0.030(4) -0.012(4) -0.005(3) -0.003(3)
C4 0.023(3) 0.089(8) 0.016(3) -0.014(4) -0.008(2) -0.018(4)
C5 0.031(3) 0.022(6) 0.033(4) -0.012(3) -0.006(3) -0.009(3)
C6 0.030(4) 0.027(5) 0.050(5) -0.019(4) 0.011(3) 0.006(3)
C7 0.023(3) 0.040(6) 0.034(4) 0.002(4) -0.020(3) -0.011(4)
C8 0.016(4) 0.064(6) 0.013(5) -0.005(4) -0.010(3) -0.003(3)
C9 0.016(4) 0.064(6) 0.013(5) -0.005(4) -0.010(3) -0.003(3)
C10 0.028(4) 0.050(6) 0.033(4) -0.008(4) 0.005(3) -0.003(4)
C11 0.026(4) 0.049(7) 0.039(5) -0.017(4) 0.003(4) -0.018(4)
O1 0.021(3) 0.052(5) 0.089(6) -0.018(4) -0.023(3) -0.012(3)
C12 0.053(5) 0.081(9) 0.047(4) 0.009(5) -0.015(3) 0.004(5)
C13 0.053(5) 0.081(9) 0.047(4) 0.009(5) -0.015(3) 0.004(5)
C14 0.053(5) 0.081(9) 0.047(4) 0.009(5) -0.015(3) 0.004(5)
O2 0.053(5) 0.081(9) 0.047(4) 0.009(5) -0.015(3) 0.004(5)
O3 0.050(5) 0.027(5) 0.087(6) -0.014(4) -0.009(4) 0.006(3)
C15 0.050(5) 0.027(5) 0.087(6) -0.014(4) -0.009(4) 0.006(3)
C16 0.050(5) 0.027(5) 0.087(6) -0.014(4) -0.009(4) 0.006(3)
O4 0.050(5) 0.027(5) 0.087(6) -0.014(4) -0.009(4) 0.006(3)
C17 0.050(5) 0.027(5) 0.087(6) -0.014(4) -0.009(4) 0.006(3)
C18 0.024(3) 0.044(6) 0.020(3) -0.013(3) 0.005(3) -0.013(4)
C19 0.043(4) 0.015(4) 0.047(5) 0.003(3) -0.002(3) -0.010(3)
C20 0.024(3) 0.081(10) 0.040(4) 0.008(4) -0.004(3) -0.023(4)
N2 0.023(3) 0.042(4) 0.024(3) -0.004(3) -0.009(2) -0.006(3)
C21 0.031(4) 0.046(6) 0.022(3) -0.007(4) -0.016(3) -0.015(4)
C22 0.030(4) 0.051(7) 0.047(5) 0.005(5) -0.011(3) -0.004(4)
O5 0.062(4) 0.086(6) 0.032(3) 0.003(5) 0.003(3) -0.034(6)
O6 0.093(7) 0.251(17) 0.230(15) 0.204(14) -0.040(8) -0.021(8)
O7 0.070(6) 0.255(18) 0.165(11) 0.160(12) 0.014(6) -0.004(8)
N3 0.032(3) 0.052(5) 0.078(6) 0.002(5) -0.027(4) -0.014(4)
O8 0.038(3) 0.086(5) 0.062(4) 0.015(7) 0.004(3) 0.016(5)
O9 0.058(4) 0.041(5) 0.271(13) -0.040(6) 0.083(6) 0.004(3)
O10 0.070(5) 0.128(8) 0.079(5) -0.016(6) 0.056(4) -0.004(5)
N4 0.048(4) 0.049(5) 0.029(3) -0.017(3) 0.025(3) -0.009(3)
O11 0.0598(15) 0.0445(19) 0.0609(16) -0.0108(12) -0.0008(13) -0.0211(12)
S1 0.0599(16) 0.0438(18) 0.0609(16) -0.0109(13) -0.0006(13) -0.0156(13)
C23 0.092(8) 0.046(8) 0.084(8) 0.024(7) 0.019(6) 0.018(6)
C24 0.085(8) 0.044(8) 0.136(12) -0.002(8) 0.058(8) -0.011(6)
O12 0.0601(15) 0.0513(19) 0.0391(12) 0.0141(11) -0.0069(10) 0.0012(12)
S2 0.0601(15) 0.0513(19) 0.0391(12) 0.0141(11) -0.0069(10) 0.0012(12)
C25 0.068(6) 0.039(7) 0.074(7) -0.003(5) 0.033(5) -0.018(5)
C26 0.067(7) 0.115(12) 0.053(6) 0.006(7) 0.002(5) 0.001(7)

loop_
_atom_type_symbol
_atom_type_description
_atom_type_scat_dispersion_real
_atom_type_scat_dispersion_imag
_atom_type_scat_source
C C 0.0033 0.0016 'International Tables Vol C Tables 4.2.6.8 and 6.1.1.4'
H H 0.0000 0.0000 'International Tables Vol C Tables 4.2.6.8 and 6.1.1.4'
N N 0.0061 0.0033 'International Tables Vol C Tables 4.2.6.8 and 6.1.1.4'
O O 0.0106 0.0060 'International Tables Vol C Tables 4.2.6.8 and 6.1.1.4'
Cd Cd -0.8075 1.2024 'International Tables Vol C Tables 4.2.6.8 and 6.1.1.4'
S S 0.1246 0.1234 'International Tables Vol C Tables 4.2.6.8 and 6.1.1.4'

loop_
_geom_angle_atom_site_label_1
_geom_angle_atom_site_label_2
_geom_angle_atom_site_label_3
_geom_angle
_geom_angle_site_symmetry_1
_geom_angle_site_symmetry_3
N1 Cd1 O11 86.4(2) . .
N1 Cd1 N2 175.9(4) . 3_444
O11 Cd1 N2 97.7(2) . 3_444
N1 Cd1 O5 95.7(2) . .
O11 Cd1 O5 74.6(4) . .
N2 Cd1 O5 85.1(3) 3_444 .
N1 Cd1 O8 84.3(3) . .
O11 Cd1 O8 102.6(4) . .
N2 Cd1 O8 95.0(3) 3_444 .
O5 Cd1 O8 177.2(7) . .
N1 Cd1 O12 97.2(3) . .
O11 Cd1 O12 175.7(3) . .
N2 Cd1 O12 78.7(3) 3_444 .
O5 Cd1 O12 102.7(4) . .
O8 Cd1 O12 80.1(4) . .
C5 N1 C1 114.9(7) . .
C5 N1 Cd1 126.6(6) . .
C1 N1 Cd1 117.8(6) . .
C2 C1 N1 123.9(9) . .
C2 C1 H1 118.2 . .
N1 C1 H1 117.9 . .
C3 C2 C1 118.0(9) . .
C3 C2 H2 121.1 . .
C1 C2 H2 120.9 . .
C4 C3 C2 120.1(7) . .
C4 C3 C6 120.8(7) . .
C2 C3 C6 118.6(8) . .
C3 C4 C5 118.0(7) . .
C3 C4 H4 120.9 . .
C5 C4 H4 121.0 . .
N1 C5 C4 124.7(8) . .
N1 C5 H5 117.6 . .
C4 C5 H5 117.6 . .
C7 C6 C11 120.0 . .
C7 C6 C3 117.8(5) . .
C11 C6 C3 122.2(5) . .
C8 C7 C6 120.0 . .
C8 C7 H7 120.0 . .
C6 C7 H7 120.0 . .
O1 C8 C9 118.8(3) . .
O1 C8 C7 121.1(3) . .
C9 C8 C7 120.0 . .
C8 C9 C10 120.0 . .
C8 C9 C18 122.7(5) . .
C10 C9 C18 117.3(5) . .
C11 C10 C9 120.0 . .
C11 C10 H10 120.0 . .
C9 C10 H10 120.0 . .
O3 C11 C10 120.8(4) . .
O3 C11 C6 119.1(4) . .
C10 C11 C6 120.0 . .
C8 O1 C12 115.4(6) . .
O1 C12 C13 102.5(8) . .
O1 C12 H12A 111.1 . .
C13 C12 H12A 111.3 . .
O1 C12 H12B 111.3 . .
C13 C12 H12B 111.3 . .
H12A C12 H12B 109.2 . .
C13 C14 H14C 109.9 . .
H14A C14 H14C 109.4 . .
H14B C14 H14C 109.4 . .
C15 O3 C11 122.8(7) . .
O3 C15 C16 122.5(12) . .
O3 C15 H15A 106.5 . .
C16 C15 H15A 106.6 . .
O3 C15 H15B 106.9 . .
C16 C15 H15B 106.8 . .
H15A C15 H15B 106.6 . .
C15 C16 O4 112.9(10) . .
C15 C16 C17 112.7(13) . .
O4 C16 C17 108.4(13) . .
C15 C16 H16 107.5 . .
O4 C16 H16 107.7 . .
C17 C16 H16 107.4 . .
C19 C18 C22 113.7(7) . .
C19 C18 C9 125.3(7) . .
C22 C18 C9 121.1(8) . .
C20 C19 C18 121.3(8) . .
C20 C19 H19 119.3 . .
C18 C19 H19 119.3 . .
C19 C20 N2 121.7(9) . .
C19 C20 H20 119.1 . .
N2 C20 H20 119.2 . .
C21 N2 C20 119.3(7) . .
C21 N2 Cd1 120.6(5) . 3_556
C20 N2 Cd1 120.0(6) . 3_556
N2 C21 C22 123.7(8) . .
N2 C21 H21 118.3 . .
C22 C21 H21 118.0 . .
C21 C22 C18 120.0(9) . .
C21 C22 H22 120.1 . .
C18 C22 H22 119.9 . .
N3 O5 Cd1 117.3(9) . .
O6 N3 O7 112.6(11) . .
O6 N3 O5 126.0(10) . .
O7 N3 O5 120.4(9) . .
N4 O8 Cd1 124.3(8) . .
O8 N4 O10 123.1(10) . .
O8 N4 O9 112.1(8) . .
O10 N4 O9 124.6(11) . .
S1 O11 Cd1 138.3(4) . .
O11 S1 C23 108.7(5) . .
O11 S1 C24 105.7(6) . .
C23 S1 C24 95.3(6) . .
S1 C23 H23A 109.6 . .
S1 C23 H23B 109.5 . .
H23A C23 H23B 109.5 . .
S1 C23 H23C 109.4 . .
H23A C23 H23C 109.5 . .
H23B C23 H23C 109.5 . .
S1 C24 H24A 109.7 . .
S1 C24 H24B 109.3 . .
H24A C24 H24B 109.5 . .
S1 C24 H24C 109.5 . .
H24A C24 H24C 109.5 . .
H24B C24 H24C 109.5 . .
S2 O12 Cd1 127.0(7) . .
O12 S2 C26 98.2(6) . .
O12 S2 C25 95.0(7) . .
C26 S2 C25 97.7(6) . .
S2 C25 H25A 109.4 . .
S2 C25 H25B 109.5 . .
H25A C25 H25B 109.5 . .
S2 C25 H25C 109.6 . .
H25A C25 H25C 109.5 . .
H25B C25 H25C 109.5 . .
S2 C26 H26A 109.6 . .
S2 C26 H26B 109.3 . .
H26A C26 H26B 109.5 . .
S2 C26 H26C 109.5 . .
H26A C26 H26C 109.5 . .
H26B C26 H26C 109.5 . .

loop_
_geom_bond_atom_site_label_1
_geom_bond_atom_site_label_2
_geom_bond_distance
_geom_bond_site_symmetry_2
Cd1 N1 2.266(6) .
Cd1 O11 2.285(6) .
Cd1 N2 2.307(6) 3_444
Cd1 O5 2.395(6) .
Cd1 O8 2.423(7) .
Cd1 O12 2.622(15) .
N1 C5 1.300(10) .
N1 C1 1.386(13) .
C1 C2 1.375(11) .
C1 H1 0.9500 .
C2 C3 1.367(11) .
C2 H2 0.9500 .
C3 C4 1.348(14) .
C3 C6 1.561(8) .
C4 C5 1.413(9) .
C4 H4 0.9500 .
C5 H5 0.9500 .
C6 C7 1.3900 .
C6 C11 1.3900 .
C7 C8 1.3900 .
C7 H7 0.9500 .
C8 O1 1.387(10) .
C8 C9 1.3900 .
C9 C10 1.3900 .
C9 C18 1.462(8) .
C10 C11 1.3900 .
C10 H10 0.9500 .
C11 O3 1.356(9) .
O1 C12 1.465(9) .
C12 C13 1.501(15) .
C12 H12A 0.9900 .
C12 H12B 0.9900 .
C14 H14A 0.9804 .
C14 H14B 0.9804 .
C14 H14C 0.9804 .
O3 C15 1.279(12) .
C15 C16 1.421(18) .
C15 H15A 0.9900 .
C15 H15B 0.9900 .
C16 O4 1.471(12) .
C16 C17 1.523(13) .
C16 H16 1.0000 .
O4 H4A 0.8412 .
C18 C19 1.422(12) .
C18 C22 1.430(11) .
C19 C20 1.348(11) .
C19 H19 0.9500 .
C20 N2 1.372(11) .
C20 H20 0.9500 .
N2 C21 1.261(12) .
N2 Cd1 2.307(6) 3_556
C21 C22 1.389(11) .
C21 H21 0.9500 .
C22 H22 0.9500 .
O5 N3 1.315(15) .
O6 N3 1.156(12) .
O7 N3 1.162(13) .
O8 N4 1.160(13) .
O9 N4 1.227(10) .
O10 N4 1.189(9) .
O11 S1 1.523(6) .
S1 C23 1.728(13) .
S1 C24 1.773(13) .
C23 H23A 0.9801 .
C23 H23B 0.9801 .
C23 H23C 0.9801 .
C24 H24A 0.9801 .
C24 H24B 0.9801 .
C24 H24C 0.9801 .
O12 S2 1.339(9) .
S2 C26 1.738(14) .
S2 C25 1.820(10) .
C25 H25A 0.9800 .
C25 H25B 0.9800 .
C25 H25C 0.9800 .
C26 H26A 0.9800 .
C26 H26B 0.9800 .
C26 H26C 0.9800 .
